data_1566281
loop_
_publ_author_name
'Guillou, Amaury'
'Nisli, Eda'
'Klingler, Simon'
'Linden, Anthony'
'Holland, Jason P.'

_publ_section_title
;
 Photoactivatable Fluorescent Tags for Dual-Modality Positron Emission
 Tomography Optical Imaging.
;
_journal_issue 1
_journal_name_full 'Journal of medicinal chemistry'
_journal_page_first 811
_journal_page_last 823
_journal_paper_doi 10.1021/acs.jmedchem.1c01899
_journal_volume 65
_journal_year 2022
_chemical_formula_moiety 'C37 H47 F6 N4 O4 P, 1.5(C4 H10 O)'
_chemical_formula_sum 'C43 H62 F6 N4 O5.5 P'
_chemical_formula_weight 867.93
_chemical_name_systematic
;
N-(9-(2-(4-(tert-butoxycarbonyl)piperazine-1-carbonyl)phenyl)-6-
(diethylamino)-3H-xanthen-3-ylidene)-N-ethylethanaminium 
hexafluorophosphate 1.5 diethyl ether solvate
;
_space_group_crystal_system triclinic
_space_group_IT_number 2
_space_group_name_Hall '-P 1'
_space_group_name_H-M_alt 'P -1'
_atom_sites_solution_hydrogens geom
_atom_sites_solution_primary dual
_atom_sites_solution_secondary difmap
_audit_creation_method SHELXL-2018/3
_cell_angle_alpha 103.6966(18)
_cell_angle_beta 99.4485(18)
_cell_angle_gamma 117.548(2)
_cell_formula_units_Z 2
_cell_length_a 13.1015(3)
_cell_length_b 13.9905(3)
_cell_length_c 14.3129(3)
_cell_measurement_reflns_used 28928
_cell_measurement_temperature 160(2)
_cell_measurement_theta_max 79.0120
_cell_measurement_theta_min 3.8010
_cell_volume 2142.83(10)
_computing_cell_refinement 'CrysAlisPro, Version 1.171.40.84a (Rigaku Oxford Diffraction, 2020)'
_computing_data_collection 'CrysAlisPro, Version 1.171.40.84a (Rigaku Oxford Diffraction, 2020)'
_computing_data_reduction 'CrysAlisPro, Version 1.171.40.84a (Rigaku Oxford Diffraction, 2020)'
_computing_molecular_graphics 'ORTEPII (Johnson, 1976)'
_computing_publication_material 'SHELXL-2018 and PLATON (Spek, 2015)'
_computing_structure_refinement 'SHELXL-2018 (Sheldrick, 2015b)'
_computing_structure_solution 'SHELXT-2018 (Sheldrick, 2015a)'
_diffrn_ambient_environment N~2~
_diffrn_ambient_temperature 160(2)
_diffrn_detector 'hybrid pixel area detector'
_diffrn_detector_area_resol_mean 5.81
_diffrn_detector_type 'Pilatus 200K hybrid pixel area detector on \k goniostat'
_diffrn_measured_fraction_theta_full 1.000
_diffrn_measured_fraction_theta_max 0.982
_diffrn_measurement_device 'four-circle \k-geometry diffractometer'
_diffrn_measurement_device_type 'Rigaku Oxford Diffraction XtaLAB Synergy, dual radiation diffractometer'
_diffrn_measurement_method '\w scans'
_diffrn_radiation_monochromator mirror
_diffrn_radiation_probe x-ray
_diffrn_radiation_type 'Cu K\a'
_diffrn_radiation_wavelength 1.54184
_diffrn_reflns_av_R_equivalents 0.0353
_diffrn_reflns_av_unetI/netI 0.0245
_diffrn_reflns_Laue_measured_fraction_full 1.000
_diffrn_reflns_Laue_measured_fraction_max 0.982
_diffrn_reflns_limit_h_max 16
_diffrn_reflns_limit_h_min -16
_diffrn_reflns_limit_k_max 17
_diffrn_reflns_limit_k_min -17
_diffrn_reflns_limit_l_max 18
_diffrn_reflns_limit_l_min -14
_diffrn_reflns_number 46395
_diffrn_reflns_point_group_measured_fraction_full 1.000
_diffrn_reflns_point_group_measured_fraction_max 0.982
_diffrn_reflns_theta_full 67.684
_diffrn_reflns_theta_max 79.445
_diffrn_reflns_theta_min 3.352
_diffrn_source 'micro-focus sealed X-ray tube'
_diffrn_source_type 'PhotonJet (Cu) X-ray source'
_exptl_absorpt_coefficient_mu 1.226
_exptl_absorpt_correction_T_max 1.000
_exptl_absorpt_correction_T_min 0.475
_exptl_absorpt_correction_type gaussian
_exptl_absorpt_process_details
;
Numerical absorption correction based on gaussian integration over
a multifaceted crystal model 
plus an empirical absorption correction using spherical harmonics, 
implemented in the SCALE3 ABSPACK scaling algorithm.
CrysAlisPro, Version 1.171.40.84a (Rigaku Oxford Diffraction, 2020)
;
_exptl_crystal_colour red
_exptl_crystal_density_diffrn 1.345
_exptl_crystal_description needle
_exptl_crystal_F_000 922
_exptl_crystal_size_max 0.32
_exptl_crystal_size_mid 0.10
_exptl_crystal_size_min 0.06
_platon_squeeze_details 'see _refine_special_details'
_refine_diff_density_max 0.442
_refine_diff_density_min -0.316
_refine_diff_density_rms 0.041
_refine_ls_extinction_coef 0.00116(19)
_refine_ls_extinction_expression Fc^*^=kFc[1+0.001xFc^2^\l^3^/sin(2\q)]^-1/4^
_refine_ls_extinction_method 'SHELXL-2018 (Sheldrick, 2015b)'
_refine_ls_goodness_of_fit_ref 1.076
_refine_ls_hydrogen_treatment constr
_refine_ls_matrix_type full
_refine_ls_number_parameters 477
_refine_ls_number_reflns 9146
_refine_ls_number_restraints 0
_refine_ls_restrained_S_all 1.076
_refine_ls_R_factor_all 0.0482
_refine_ls_R_factor_gt 0.0448
_refine_ls_shift/su_max 0.001
_refine_ls_shift/su_mean 0.000
_refine_ls_structure_factor_coef Fsqd
_refine_ls_weighting_details 'w=1/[\s^2^(Fo^2^)+(0.0624P)^2^+0.7245P] where P=(Fo^2^+2Fc^2^)/3'
_refine_ls_weighting_scheme calc
_refine_ls_wR_factor_gt 0.1274
_refine_ls_wR_factor_ref 0.1302
_reflns_Friedel_coverage 0.000
_reflns_number_gt 8239
_reflns_number_total 9146
_reflns_threshold_expression 'I > 2\s(I)'
_cod_data_source_file jm1c01899_si_001.cif
_cod_data_source_block 7
_cod_original_cell_volume 2142.82(9)
_cod_original_formula_sum 'C43 H62 F6 N4 O5.50 P'
_cod_database_code 1566281
_shelx_shelxl_version_number 2018/3
_shelx_space_group_comment
;
The symmetry employed for this shelxl refinement is uniquely defined
by the following loop, which should always be used as a source of
symmetry information in preference to the above space-group names.
They are only intended as comments.
;
_oxdiff_exptl_absorpt_empirical_full_min 0.828
_oxdiff_exptl_absorpt_empirical_full_max 1.247
_oxdiff_exptl_absorpt_empirical_details
;
Empirical correction (ABSPACK) includes:
- Absorption correction using spherical harmonics
- Frame scaling
;
_platon_squeeze_void_probe_radius 1.20

loop_
_space_group_symop_operation_xyz
'x, y, z'
'-x, -y, -z'

loop_
_atom_site_label
_atom_site_type_symbol
_atom_site_fract_x
_atom_site_fract_y
_atom_site_fract_z
_atom_site_U_iso_or_equiv
_atom_site_adp_type
_atom_site_occupancy
_atom_site_site_symmetry_order
_atom_site_calc_flag
_atom_site_refinement_flags_posn
_atom_site_refinement_flags_adp
_atom_site_refinement_flags_occupancy
_atom_site_disorder_assembly
_atom_site_disorder_group
O1 O 0.38760(9) 0.40862(8) 0.54033(7) 0.0290(2) Uani 1 1 d . . . . .
O2 O 0.66385(10) 0.77761(10) 0.74222(9) 0.0414(2) Uani 1 1 d . . . . .
O3 O 0.73489(11) 1.17690(10) 0.50003(10) 0.0452(3) Uani 1 1 d . . . . .
O4 O 0.88881(10) 1.14208(10) 0.50859(9) 0.0433(3) Uani 1 1 d . . . . .
N1 N 0.19897(12) 0.44379(11) 0.24881(9) 0.0346(3) Uani 1 1 d . . . . .
N2 N 0.54415(14) 0.33005(12) 0.81591(10) 0.0426(3) Uani 1 1 d . . . . .
N3 N 0.63117(11) 0.87139(10) 0.64345(10) 0.0335(3) Uani 1 1 d . . . . .
N4 N 0.74300(11) 1.05079(10) 0.57138(9) 0.0329(2) Uani 1 1 d . . . . .
C1 C 0.25130(12) 0.48377(12) 0.34956(10) 0.0298(3) Uani 1 1 d . . . . .
C2 C 0.30063(12) 0.42864(11) 0.39661(10) 0.0289(3) Uani 1 1 d . . . . .
H2 H 0.301413 0.364436 0.356527 0.035 Uiso 1 1 calc R U . . .
C3 C 0.34682(12) 0.46904(11) 0.49998(10) 0.0269(3) Uani 1 1 d . . . . .
C4 C 0.35242(12) 0.56679(11) 0.56530(10) 0.0272(3) Uani 1 1 d . . . . .
C5 C 0.30776(12) 0.62380(11) 0.51614(10) 0.0297(3) Uani 1 1 d . . . . .
H5 H 0.312070 0.691058 0.556236 0.036 Uiso 1 1 calc R U . . .
C6 C 0.25946(13) 0.58493(12) 0.41410(10) 0.0318(3) Uani 1 1 d . . . . .
H6 H 0.230323 0.625185 0.384392 0.038 Uiso 1 1 calc R U . . .
C7 C 0.39683(12) 0.59935(11) 0.67018(10) 0.0280(3) Uani 1 1 d . . . . .
C8 C 0.50773(14) 0.39423(13) 0.78077(11) 0.0358(3) Uani 1 1 d . . . . .
C9 C 0.46559(13) 0.37110(12) 0.67594(10) 0.0320(3) Uani 1 1 d . . . . .
H9 H 0.463025 0.309315 0.628104 0.038 Uiso 1 1 calc R U . . .
C10 C 0.42829(12) 0.43784(11) 0.64304(10) 0.0284(3) Uani 1 1 d . . . . .
C11 C 0.43243(13) 0.53288(11) 0.71020(10) 0.0303(3) Uani 1 1 d . . . . .
C12 C 0.47766(15) 0.55654(13) 0.81516(11) 0.0373(3) Uani 1 1 d . . . . .
H12 H 0.483642 0.620604 0.862805 0.045 Uiso 1 1 calc R U . . .
C13 C 0.51272(16) 0.49052(14) 0.84977(11) 0.0399(3) Uani 1 1 d . . . . .
H13 H 0.540985 0.508315 0.920746 0.048 Uiso 1 1 calc R U . . .
C14 C 0.13444(16) 0.49284(15) 0.20210(12) 0.0418(3) Uani 1 1 d . . . . .
H141 H 0.119106 0.465456 0.127938 0.050 Uiso 1 1 calc R U . . .
H142 H 0.187763 0.577981 0.228653 0.050 Uiso 1 1 calc R U . . .
C15 C 0.01499(17) 0.46122(17) 0.22177(14) 0.0511(4) Uani 1 1 d . . . . .
H151 H -0.021712 0.497609 0.190074 0.077 Uiso 1 1 calc R U . . .
H152 H 0.029210 0.488380 0.295033 0.077 Uiso 1 1 calc R U . . .
H153 H -0.039916 0.377193 0.192944 0.077 Uiso 1 1 calc R U . . .
C16 C 0.19275(16) 0.34201(14) 0.18172(11) 0.0417(3) Uani 1 1 d . . . . .
H161 H 0.270702 0.346453 0.205550 0.050 Uiso 1 1 calc R U . . .
H162 H 0.182650 0.344336 0.112363 0.050 Uiso 1 1 calc R U . . .
C17 C 0.09086(18) 0.22848(15) 0.17726(14) 0.0528(4) Uani 1 1 d . . . . .
H171 H 0.091724 0.164926 0.131140 0.079 Uiso 1 1 calc R U . . .
H172 H 0.013065 0.222555 0.152529 0.079 Uiso 1 1 calc R U . . .
H173 H 0.101531 0.224151 0.245219 0.079 Uiso 1 1 calc R U . . .
C18 C 0.57011(19) 0.34235(17) 0.92431(13) 0.0518(4) Uani 1 1 d . . . . .
H181 H 0.553655 0.267557 0.929484 0.062 Uiso 1 1 calc R U . . .
H182 H 0.514281 0.360998 0.951771 0.062 Uiso 1 1 calc R U . . .
C19 C 0.6994(2) 0.4347(2) 0.98835(15) 0.0642(5) Uani 1 1 d . . . . .
H191 H 0.755312 0.416625 0.961998 0.096 Uiso 1 1 calc R U . . .
H192 H 0.711205 0.437733 1.058634 0.096 Uiso 1 1 calc R U . . .
H193 H 0.715434 0.509657 0.985947 0.096 Uiso 1 1 calc R U . . .
C20 C 0.54569(17) 0.23471(15) 0.74718(12) 0.0454(4) Uani 1 1 d . . . . .
H201 H 0.608667 0.224120 0.783367 0.055 Uiso 1 1 calc R U . . .
H202 H 0.567863 0.255121 0.688802 0.055 Uiso 1 1 calc R U . . .
C21 C 0.4248(2) 0.12267(16) 0.70850(15) 0.0576(5) Uani 1 1 d . . . . .
H211 H 0.431131 0.061324 0.664988 0.086 Uiso 1 1 calc R U . . .
H212 H 0.362967 0.131381 0.669367 0.086 Uiso 1 1 calc R U . . .
H213 H 0.401916 0.102511 0.766027 0.086 Uiso 1 1 calc R U . . .
C22 C 0.40846(13) 0.70507(11) 0.73889(10) 0.0291(3) Uani 1 1 d . . . . .
C23 C 0.50639(13) 0.81347(11) 0.75401(10) 0.0303(3) Uani 1 1 d . . . . .
C24 C 0.51613(15) 0.91252(13) 0.81610(11) 0.0383(3) Uani 1 1 d . . . . .
H24 H 0.582401 0.986535 0.826317 0.046 Uiso 1 1 calc R U . . .
C25 C 0.42920(16) 0.90296(14) 0.86285(12) 0.0427(4) Uani 1 1 d . . . . .
H25 H 0.436192 0.970728 0.905071 0.051 Uiso 1 1 calc R U . . .
C26 C 0.33235(16) 0.79596(15) 0.84881(12) 0.0431(4) Uani 1 1 d . . . . .
H26 H 0.273526 0.790234 0.881735 0.052 Uiso 1 1 calc R U . . .
C27 C 0.32124(14) 0.69642(13) 0.78616(11) 0.0374(3) Uani 1 1 d . . . . .
H27 H 0.254245 0.622718 0.775679 0.045 Uiso 1 1 calc R U . . .
C28 C 0.60684(13) 0.81980(11) 0.71216(11) 0.0315(3) Uani 1 1 d . . . . .
C29 C 0.73266(14) 0.88475(13) 0.60654(12) 0.0372(3) Uani 1 1 d . . . . .
H291 H 0.701311 0.834805 0.534251 0.045 Uiso 1 1 calc R U . . .
H292 H 0.779683 0.860212 0.645389 0.045 Uiso 1 1 calc R U . . .
C30 C 0.81463(13) 1.00918(13) 0.61792(12) 0.0346(3) Uani 1 1 d . . . . .
H301 H 0.856602 1.057478 0.690745 0.041 Uiso 1 1 calc R U . . .
H302 H 0.877010 1.015391 0.584853 0.041 Uiso 1 1 calc R U . . .
C31 C 0.64176(12) 1.03724(12) 0.60844(11) 0.0320(3) Uani 1 1 d . . . . .
H311 H 0.594940 1.062553 0.570438 0.038 Uiso 1 1 calc R U . . .
H312 H 0.672873 1.085925 0.681099 0.038 Uiso 1 1 calc R U . . .
C32 C 0.56009(12) 0.91178(12) 0.59483(11) 0.0320(3) Uani 1 1 d . . . . .
H321 H 0.495234 0.903512 0.625294 0.038 Uiso 1 1 calc R U . . .
H322 H 0.521288 0.864345 0.521644 0.038 Uiso 1 1 calc R U . . .
C33 C 0.78578(13) 1.12861(12) 0.52490(12) 0.0351(3) Uani 1 1 d . . . . .
C34 C 0.95133(16) 1.21896(15) 0.45618(16) 0.0494(4) Uani 1 1 d . . . . .
C35 C 1.05686(18) 1.20150(19) 0.45373(18) 0.0581(5) Uani 1 1 d . . . . .
H351 H 1.105883 1.223229 0.523211 0.087 Uiso 1 1 calc R U . . .
H352 H 1.107161 1.249796 0.420491 0.087 Uiso 1 1 calc R U . . .
H353 H 1.025788 1.120198 0.415906 0.087 Uiso 1 1 calc R U . . .
C36 C 0.8697(2) 1.1800(3) 0.35072(19) 0.0743(7) Uani 1 1 d . . . . .
H361 H 0.839266 1.098338 0.315057 0.111 Uiso 1 1 calc R U . . .
H362 H 0.915445 1.226111 0.313902 0.111 Uiso 1 1 calc R U . . .
H363 H 0.801090 1.190129 0.354449 0.111 Uiso 1 1 calc R U . . .
C37 C 0.9965(2) 1.34303(18) 0.5184(2) 0.0799(8) Uani 1 1 d . . . . .
H371 H 0.927323 1.353422 0.516636 0.120 Uiso 1 1 calc R U . . .
H372 H 1.051498 1.394875 0.490131 0.120 Uiso 1 1 calc R U . . .
H373 H 1.040028 1.360942 0.588744 0.120 Uiso 1 1 calc R U . . .
P1 P 0.87787(4) 0.23726(4) 0.91329(3) 0.04960(13) Uani 1 1 d . . . . .
F1 F 0.91272(14) 0.36594(11) 0.96303(12) 0.0903(5) Uani 1 1 d . . . . .
F2 F 0.83945(15) 0.10594(11) 0.86281(9) 0.0746(4) Uani 1 1 d . . . . .
F3 F 0.87000(14) 0.21761(14) 1.01813(9) 0.0798(4) Uani 1 1 d . . . . .
F4 F 0.88290(16) 0.25295(12) 0.80806(10) 0.0928(5) Uani 1 1 d . . . . .
F5 F 0.73674(12) 0.19421(12) 0.88340(12) 0.0857(4) Uani 1 1 d . . . . .
F6 F 1.01589(13) 0.27653(16) 0.94605(12) 0.0971(5) Uani 1 1 d . . . . .

loop_
_atom_site_aniso_label
_atom_site_aniso_U_11
_atom_site_aniso_U_22
_atom_site_aniso_U_33
_atom_site_aniso_U_23
_atom_site_aniso_U_13
_atom_site_aniso_U_12
O1 0.0387(5) 0.0289(4) 0.0260(4) 0.0100(4) 0.0083(4) 0.0231(4)
O2 0.0493(6) 0.0452(6) 0.0537(6) 0.0278(5) 0.0232(5) 0.0358(5)
O3 0.0476(6) 0.0450(6) 0.0695(8) 0.0356(6) 0.0285(6) 0.0340(5)
O4 0.0420(6) 0.0467(6) 0.0662(7) 0.0356(6) 0.0300(5) 0.0307(5)
N1 0.0447(7) 0.0402(6) 0.0278(6) 0.0141(5) 0.0106(5) 0.0283(6)
N2 0.0646(9) 0.0477(7) 0.0339(6) 0.0187(6) 0.0138(6) 0.0418(7)
N3 0.0345(6) 0.0355(6) 0.0437(7) 0.0201(5) 0.0169(5) 0.0241(5)
N4 0.0335(6) 0.0353(6) 0.0422(6) 0.0193(5) 0.0159(5) 0.0236(5)
C1 0.0334(7) 0.0328(6) 0.0291(6) 0.0136(5) 0.0111(5) 0.0202(6)
C2 0.0340(6) 0.0298(6) 0.0277(6) 0.0111(5) 0.0104(5) 0.0196(5)
C3 0.0297(6) 0.0267(6) 0.0304(6) 0.0130(5) 0.0105(5) 0.0177(5)
C4 0.0300(6) 0.0267(6) 0.0303(6) 0.0121(5) 0.0112(5) 0.0174(5)
C5 0.0345(7) 0.0279(6) 0.0328(7) 0.0122(5) 0.0114(5) 0.0199(5)
C6 0.0369(7) 0.0330(6) 0.0336(7) 0.0152(5) 0.0103(5) 0.0232(6)
C7 0.0307(6) 0.0270(6) 0.0303(6) 0.0110(5) 0.0117(5) 0.0169(5)
C8 0.0463(8) 0.0386(7) 0.0337(7) 0.0164(6) 0.0128(6) 0.0289(7)
C9 0.0419(7) 0.0318(6) 0.0304(7) 0.0119(5) 0.0114(6) 0.0249(6)
C10 0.0332(6) 0.0292(6) 0.0267(6) 0.0112(5) 0.0097(5) 0.0186(5)
C11 0.0376(7) 0.0305(6) 0.0290(6) 0.0118(5) 0.0112(5) 0.0216(6)
C12 0.0526(9) 0.0389(7) 0.0297(7) 0.0121(6) 0.0135(6) 0.0309(7)
C13 0.0585(9) 0.0452(8) 0.0279(7) 0.0146(6) 0.0130(6) 0.0357(8)
C14 0.0517(9) 0.0497(9) 0.0336(7) 0.0175(6) 0.0095(6) 0.0338(8)
C15 0.0487(9) 0.0594(10) 0.0454(9) 0.0111(8) 0.0075(7) 0.0345(8)
C16 0.0609(10) 0.0489(8) 0.0267(7) 0.0129(6) 0.0124(6) 0.0381(8)
C17 0.0583(10) 0.0447(9) 0.0477(9) 0.0092(7) 0.0009(8) 0.0296(8)
C18 0.0786(13) 0.0624(11) 0.0404(9) 0.0277(8) 0.0222(8) 0.0512(10)
C19 0.0837(15) 0.0866(15) 0.0414(9) 0.0255(10) 0.0175(9) 0.0583(13)
C20 0.0684(11) 0.0533(9) 0.0393(8) 0.0208(7) 0.0171(7) 0.0485(9)
C21 0.0839(14) 0.0481(10) 0.0549(10) 0.0212(8) 0.0256(10) 0.0428(10)
C22 0.0374(7) 0.0315(6) 0.0259(6) 0.0114(5) 0.0102(5) 0.0230(6)
C23 0.0380(7) 0.0308(6) 0.0285(6) 0.0106(5) 0.0104(5) 0.0227(6)
C24 0.0469(8) 0.0323(7) 0.0363(7) 0.0069(6) 0.0104(6) 0.0245(6)
C25 0.0579(9) 0.0445(8) 0.0337(7) 0.0065(6) 0.0144(7) 0.0362(8)
C26 0.0531(9) 0.0551(9) 0.0379(8) 0.0158(7) 0.0230(7) 0.0386(8)
C27 0.0433(8) 0.0408(7) 0.0374(7) 0.0159(6) 0.0185(6) 0.0263(7)
C28 0.0374(7) 0.0268(6) 0.0349(7) 0.0111(5) 0.0117(6) 0.0202(5)
C29 0.0417(8) 0.0399(7) 0.0481(8) 0.0217(6) 0.0223(7) 0.0297(7)
C30 0.0351(7) 0.0402(7) 0.0425(8) 0.0204(6) 0.0157(6) 0.0265(6)
C31 0.0337(7) 0.0343(7) 0.0371(7) 0.0144(6) 0.0131(6) 0.0234(6)
C32 0.0326(7) 0.0358(7) 0.0347(7) 0.0152(6) 0.0109(5) 0.0220(6)
C33 0.0358(7) 0.0318(7) 0.0457(8) 0.0172(6) 0.0166(6) 0.0211(6)
C34 0.0501(9) 0.0478(9) 0.0746(12) 0.0390(9) 0.0368(9) 0.0307(8)
C35 0.0520(10) 0.0643(11) 0.0857(14) 0.0442(11) 0.0419(10) 0.0367(9)
C36 0.0741(14) 0.1115(19) 0.0822(15) 0.0657(15) 0.0464(13) 0.0610(15)
C37 0.0711(14) 0.0455(10) 0.139(2) 0.0406(13) 0.0599(16) 0.0307(10)
P1 0.0506(3) 0.0499(2) 0.0376(2) 0.00332(18) -0.00280(18) 0.0293(2)
F1 0.0894(10) 0.0522(7) 0.0939(10) -0.0064(7) 0.0048(8) 0.0333(7)
F2 0.1191(11) 0.0621(7) 0.0562(7) 0.0187(6) 0.0302(7) 0.0578(8)
F3 0.0935(10) 0.1153(11) 0.0432(6) 0.0179(7) 0.0180(6) 0.0701(9)
F4 0.1261(13) 0.0565(7) 0.0523(7) 0.0196(6) 0.0041(7) 0.0228(8)
F5 0.0548(7) 0.0702(8) 0.1097(11) 0.0231(8) -0.0117(7) 0.0320(6)
F6 0.0596(8) 0.1338(14) 0.0806(10) 0.0102(9) 0.0132(7) 0.0535(9)

loop_
_atom_type_symbol
_atom_type_description
_atom_type_scat_dispersion_real
_atom_type_scat_dispersion_imag
_atom_type_scat_source
C C 0.0181 0.0091 'International Tables Vol C Tables 4.2.6.8 and 6.1.1.4'
H H 0.0000 0.0000 'International Tables Vol C Tables 4.2.6.8 and 6.1.1.4'
F F 0.0727 0.0534 'International Tables Vol C Tables 4.2.6.8 and 6.1.1.4'
N N 0.0311 0.0180 'International Tables Vol C Tables 4.2.6.8 and 6.1.1.4'
O O 0.0492 0.0322 'International Tables Vol C Tables 4.2.6.8 and 6.1.1.4'
P P 0.2955 0.4335 'International Tables Vol C Tables 4.2.6.8 and 6.1.1.4'

loop_
_exptl_crystal_face_index_h
_exptl_crystal_face_index_k
_exptl_crystal_face_index_l
_exptl_crystal_face_perp_dist
0 -2 1 0.1331
0 2 -1 0.1321
1 0 0 0.0281
-1 0 0 0.0281
0 0 1 0.0405
0 0 -1 0.0334
1 -5 2 0.1378
-1 5 -2 0.1454
-5 2 5 0.0800

loop_
_geom_angle_atom_site_label_1
_geom_angle_atom_site_label_2
_geom_angle_atom_site_label_3
_geom_angle
_geom_angle_site_symmetry_1
_geom_angle_site_symmetry_3
_geom_angle_publ_flag
C10 O1 C3 120.60(10) . . ?
C33 O4 C34 121.53(12) . . ?
C1 N1 C16 121.14(11) . . ?
C1 N1 C14 121.12(12) . . ?
C16 N1 C14 117.45(11) . . ?
C8 N2 C20 121.69(12) . . ?
C8 N2 C18 121.72(13) . . ?
C20 N2 C18 116.17(12) . . ?
C28 N3 C29 119.98(11) . . ?
C28 N3 C32 126.12(12) . . ?
C29 N3 C32 113.80(11) . . ?
C33 N4 C31 118.58(11) . . ?
C33 N4 C30 123.39(12) . . ?
C31 N4 C30 114.63(11) . . ?
N1 C1 C2 121.73(12) . . ?
N1 C1 C6 120.64(12) . . ?
C2 C1 C6 117.63(12) . . ?
C3 C2 C1 119.36(12) . . ?
C3 C2 H2 120.3 . . ?
C1 C2 H2 120.3 . . ?
C2 C3 O1 116.23(11) . . ?
C2 C3 C4 123.82(11) . . ?
O1 C3 C4 119.94(11) . . ?
C7 C4 C3 119.94(11) . . ?
C7 C4 C5 124.30(12) . . ?
C3 C4 C5 115.74(12) . . ?
C6 C5 C4 121.97(12) . . ?
C6 C5 H5 119.0 . . ?
C4 C5 H5 119.0 . . ?
C5 C6 C1 121.37(12) . . ?
C5 C6 H6 119.3 . . ?
C1 C6 H6 119.3 . . ?
C4 C7 C11 119.29(11) . . ?
C4 C7 C22 120.12(11) . . ?
C11 C7 C22 120.58(12) . . ?
N2 C8 C9 121.79(13) . . ?
N2 C8 C13 120.58(13) . . ?
C9 C8 C13 117.63(12) . . ?
C10 C9 C8 120.08(12) . . ?
C10 C9 H9 120.0 . . ?
C8 C9 H9 120.0 . . ?
O1 C10 C9 116.20(11) . . ?
O1 C10 C11 120.90(11) . . ?
C9 C10 C11 122.89(12) . . ?
C7 C11 C10 119.20(12) . . ?
C7 C11 C12 124.47(12) . . ?
C10 C11 C12 116.28(12) . . ?
C13 C12 C11 122.06(13) . . ?
C13 C12 H12 119.0 . . ?
C11 C12 H12 119.0 . . ?
C12 C13 C8 121.03(13) . . ?
C12 C13 H13 119.5 . . ?
C8 C13 H13 119.5 . . ?
N1 C14 C15 113.83(14) . . ?
N1 C14 H141 108.8 . . ?
C15 C14 H141 108.8 . . ?
N1 C14 H142 108.8 . . ?
C15 C14 H142 108.8 . . ?
H141 C14 H142 107.7 . . ?
C14 C15 H151 109.5 . . ?
C14 C15 H152 109.5 . . ?
H151 C15 H152 109.5 . . ?
C14 C15 H153 109.5 . . ?
H151 C15 H153 109.5 . . ?
H152 C15 H153 109.5 . . ?
N1 C16 C17 113.84(14) . . ?
N1 C16 H161 108.8 . . ?
C17 C16 H161 108.8 . . ?
N1 C16 H162 108.8 . . ?
C17 C16 H162 108.8 . . ?
H161 C16 H162 107.7 . . ?
C16 C17 H171 109.5 . . ?
C16 C17 H172 109.5 . . ?
H171 C17 H172 109.5 . . ?
C16 C17 H173 109.5 . . ?
H171 C17 H173 109.5 . . ?
H172 C17 H173 109.5 . . ?
N2 C18 C19 113.35(16) . . ?
N2 C18 H181 108.9 . . ?
C19 C18 H181 108.9 . . ?
N2 C18 H182 108.9 . . ?
C19 C18 H182 108.9 . . ?
H181 C18 H182 107.7 . . ?
C18 C19 H191 109.5 . . ?
C18 C19 H192 109.5 . . ?
H191 C19 H192 109.5 . . ?
C18 C19 H193 109.5 . . ?
H191 C19 H193 109.5 . . ?
H192 C19 H193 109.5 . . ?
N2 C20 C21 112.49(15) . . ?
N2 C20 H201 109.1 . . ?
C21 C20 H201 109.1 . . ?
N2 C20 H202 109.1 . . ?
C21 C20 H202 109.1 . . ?
H201 C20 H202 107.8 . . ?
C20 C21 H211 109.5 . . ?
C20 C21 H212 109.5 . . ?
H211 C21 H212 109.5 . . ?
C20 C21 H213 109.5 . . ?
H211 C21 H213 109.5 . . ?
H212 C21 H213 109.5 . . ?
C27 C22 C23 119.87(12) . . ?
C27 C22 C7 120.64(12) . . ?
C23 C22 C7 119.48(12) . . ?
C24 C23 C22 119.72(13) . . ?
C24 C23 C28 121.30(13) . . ?
C22 C23 C28 118.60(11) . . ?
C25 C24 C23 119.95(14) . . ?
C25 C24 H24 120.0 . . ?
C23 C24 H24 120.0 . . ?
C26 C25 C24 120.72(13) . . ?
C26 C25 H25 119.6 . . ?
C24 C25 H25 119.6 . . ?
C25 C26 C27 119.77(14) . . ?
C25 C26 H26 120.1 . . ?
C27 C26 H26 120.1 . . ?
C26 C27 C22 119.97(14) . . ?
C26 C27 H27 120.0 . . ?
C22 C27 H27 120.0 . . ?
O2 C28 N3 122.32(13) . . ?
O2 C28 C23 118.64(12) . . ?
N3 C28 C23 119.04(11) . . ?
N3 C29 C30 110.47(11) . . ?
N3 C29 H291 109.6 . . ?
C30 C29 H291 109.6 . . ?
N3 C29 H292 109.6 . . ?
C30 C29 H292 109.6 . . ?
H291 C29 H292 108.1 . . ?
N4 C30 C29 110.00(12) . . ?
N4 C30 H301 109.7 . . ?
C29 C30 H301 109.7 . . ?
N4 C30 H302 109.7 . . ?
C29 C30 H302 109.7 . . ?
H301 C30 H302 108.2 . . ?
N4 C31 C32 109.60(11) . . ?
N4 C31 H311 109.8 . . ?
C32 C31 H311 109.8 . . ?
N4 C31 H312 109.8 . . ?
C32 C31 H312 109.8 . . ?
H311 C31 H312 108.2 . . ?
N3 C32 C31 109.86(11) . . ?
N3 C32 H321 109.7 . . ?
C31 C32 H321 109.7 . . ?
N3 C32 H322 109.7 . . ?
C31 C32 H322 109.7 . . ?
H321 C32 H322 108.2 . . ?
O3 C33 O4 125.44(13) . . ?
O3 C33 N4 123.73(13) . . ?
O4 C33 N4 110.81(12) . . ?
O4 C34 C36 110.31(16) . . ?
O4 C34 C35 101.43(13) . . ?
C36 C34 C35 111.11(17) . . ?
O4 C34 C37 110.10(16) . . ?
C36 C34 C37 112.64(19) . . ?
C35 C34 C37 110.69(17) . . ?
C34 C35 H351 109.5 . . ?
C34 C35 H352 109.5 . . ?
H351 C35 H352 109.5 . . ?
C34 C35 H353 109.5 . . ?
H351 C35 H353 109.5 . . ?
H352 C35 H353 109.5 . . ?
C34 C36 H361 109.5 . . ?
C34 C36 H362 109.5 . . ?
H361 C36 H362 109.5 . . ?
C34 C36 H363 109.5 . . ?
H361 C36 H363 109.5 . . ?
H362 C36 H363 109.5 . . ?
C34 C37 H371 109.5 . . ?
C34 C37 H372 109.5 . . ?
H371 C37 H372 109.5 . . ?
C34 C37 H373 109.5 . . ?
H371 C37 H373 109.5 . . ?
H372 C37 H373 109.5 . . ?
F6 P1 F1 90.28(9) . . ?
F6 P1 F4 91.22(10) . . ?
F1 P1 F4 90.87(9) . . ?
F6 P1 F2 90.97(9) . . ?
F1 P1 F2 178.70(9) . . ?
F4 P1 F2 89.44(7) . . ?
F6 P1 F5 177.42(10) . . ?
F1 P1 F5 90.78(8) . . ?
F4 P1 F5 91.11(10) . . ?
F2 P1 F5 87.95(8) . . ?
F6 P1 F3 89.54(9) . . ?
F1 P1 F3 90.54(9) . . ?
F4 P1 F3 178.39(8) . . ?
F2 P1 F3 89.13(8) . . ?
F5 P1 F3 88.10(8) . . ?

loop_
_geom_bond_atom_site_label_1
_geom_bond_atom_site_label_2
_geom_bond_distance
_geom_bond_site_symmetry_2
_geom_bond_publ_flag
O1 C10 1.3672(15) . ?
O1 C3 1.3714(15) . ?
O2 C28 1.2303(17) . ?
O3 C33 1.2167(17) . ?
O4 C33 1.3419(17) . ?
O4 C34 1.4695(19) . ?
N1 C1 1.3420(18) . ?
N1 C16 1.4751(18) . ?
N1 C14 1.4835(18) . ?
N2 C8 1.3484(18) . ?
N2 C20 1.4688(19) . ?
N2 C18 1.483(2) . ?
N3 C28 1.3477(18) . ?
N3 C29 1.4594(18) . ?
N3 C32 1.4597(16) . ?
N4 C33 1.3576(18) . ?
N4 C31 1.4570(17) . ?
N4 C30 1.4653(17) . ?
C1 C2 1.4249(18) . ?
C1 C6 1.4410(18) . ?
C2 C3 1.3669(18) . ?
C2 H2 0.9500 . ?
C3 C4 1.4245(17) . ?
C4 C7 1.3942(18) . ?
C4 C5 1.4268(17) . ?
C5 C6 1.3533(19) . ?
C5 H5 0.9500 . ?
C6 H6 0.9500 . ?
C7 C11 1.4058(18) . ?
C7 C22 1.4938(17) . ?
C8 C9 1.4120(19) . ?
C8 C13 1.436(2) . ?
C9 C10 1.3737(18) . ?
C9 H9 0.9500 . ?
C10 C11 1.4162(18) . ?
C11 C12 1.4172(19) . ?
C12 C13 1.358(2) . ?
C12 H12 0.9500 . ?
C13 H13 0.9500 . ?
C14 C15 1.512(2) . ?
C14 H141 0.9900 . ?
C14 H142 0.9900 . ?
C15 H151 0.9800 . ?
C15 H152 0.9800 . ?
C15 H153 0.9800 . ?
C16 C17 1.507(3) . ?
C16 H161 0.9900 . ?
C16 H162 0.9900 . ?
C17 H171 0.9800 . ?
C17 H172 0.9800 . ?
C17 H173 0.9800 . ?
C18 C19 1.511(3) . ?
C18 H181 0.9900 . ?
C18 H182 0.9900 . ?
C19 H191 0.9800 . ?
C19 H192 0.9800 . ?
C19 H193 0.9800 . ?
C20 C21 1.509(3) . ?
C20 H201 0.9900 . ?
C20 H202 0.9900 . ?
C21 H211 0.9800 . ?
C21 H212 0.9800 . ?
C21 H213 0.9800 . ?
C22 C27 1.394(2) . ?
C22 C23 1.3953(19) . ?
C23 C24 1.3936(18) . ?
C23 C28 1.5083(19) . ?
C24 C25 1.384(2) . ?
C24 H24 0.9500 . ?
C25 C26 1.381(3) . ?
C25 H25 0.9500 . ?
C26 C27 1.394(2) . ?
C26 H26 0.9500 . ?
C27 H27 0.9500 . ?
C29 C30 1.513(2) . ?
C29 H291 0.9900 . ?
C29 H292 0.9900 . ?
C30 H301 0.9900 . ?
C30 H302 0.9900 . ?
C31 C32 1.5153(19) . ?
C31 H311 0.9900 . ?
C31 H312 0.9900 . ?
C32 H321 0.9900 . ?
C32 H322 0.9900 . ?
C34 C36 1.504(3) . ?
C34 C35 1.516(2) . ?
C34 C37 1.517(3) . ?
C35 H351 0.9800 . ?
C35 H352 0.9800 . ?
C35 H353 0.9800 . ?
C36 H361 0.9800 . ?
C36 H362 0.9800 . ?
C36 H363 0.9800 . ?
C37 H371 0.9800 . ?
C37 H372 0.9800 . ?
C37 H373 0.9800 . ?
P1 F6 1.5724(14) . ?
P1 F1 1.5755(14) . ?
P1 F4 1.5802(14) . ?
P1 F2 1.5960(12) . ?
P1 F5 1.5977(14) . ?
P1 F3 1.5993(14) . ?

loop_
_geom_torsion_atom_site_label_1
_geom_torsion_atom_site_label_2
_geom_torsion_atom_site_label_3
_geom_torsion_atom_site_label_4
_geom_torsion
_geom_torsion_site_symmetry_1
_geom_torsion_site_symmetry_2
_geom_torsion_site_symmetry_3
_geom_torsion_site_symmetry_4
_geom_torsion_publ_flag
C16 N1 C1 C2 -1.5(2) . . . . ?
C14 N1 C1 C2 172.26(13) . . . . ?
C16 N1 C1 C6 178.48(13) . . . . ?
C14 N1 C1 C6 -7.8(2) . . . . ?
N1 C1 C2 C3 -176.37(13) . . . . ?
C6 C1 C2 C3 3.69(19) . . . . ?
C1 C2 C3 O1 177.05(11) . . . . ?
C1 C2 C3 C4 -2.0(2) . . . . ?
C10 O1 C3 C2 -175.86(12) . . . . ?
C10 O1 C3 C4 3.19(18) . . . . ?
C2 C3 C4 C7 177.55(13) . . . . ?
O1 C3 C4 C7 -1.43(19) . . . . ?
C2 C3 C4 C5 -0.97(19) . . . . ?
O1 C3 C4 C5 -179.95(11) . . . . ?
C7 C4 C5 C6 -176.31(13) . . . . ?
C3 C4 C5 C6 2.14(19) . . . . ?
C4 C5 C6 C1 -0.4(2) . . . . ?
N1 C1 C6 C5 177.45(13) . . . . ?
C2 C1 C6 C5 -2.6(2) . . . . ?
C3 C4 C7 C11 -1.79(19) . . . . ?
C5 C4 C7 C11 176.60(13) . . . . ?
C3 C4 C7 C22 177.05(12) . . . . ?
C5 C4 C7 C22 -4.6(2) . . . . ?
C20 N2 C8 C9 2.0(3) . . . . ?
C18 N2 C8 C9 -170.33(16) . . . . ?
C20 N2 C8 C13 -176.92(16) . . . . ?
C18 N2 C8 C13 10.8(3) . . . . ?
N2 C8 C9 C10 179.45(14) . . . . ?
C13 C8 C9 C10 -1.6(2) . . . . ?
C3 O1 C10 C9 179.10(12) . . . . ?
C3 O1 C10 C11 -1.71(19) . . . . ?
C8 C9 C10 O1 -179.29(13) . . . . ?
C8 C9 C10 C11 1.5(2) . . . . ?
C4 C7 C11 C10 3.2(2) . . . . ?
C22 C7 C11 C10 -175.60(12) . . . . ?
C4 C7 C11 C12 -179.33(14) . . . . ?
C22 C7 C11 C12 1.8(2) . . . . ?
O1 C10 C11 C7 -1.5(2) . . . . ?
C9 C10 C11 C7 177.59(13) . . . . ?
O1 C10 C11 C12 -179.18(13) . . . . ?
C9 C10 C11 C12 0.0(2) . . . . ?
C7 C11 C12 C13 -178.87(15) . . . . ?
C10 C11 C12 C13 -1.4(2) . . . . ?
C11 C12 C13 C8 1.3(3) . . . . ?
N2 C8 C13 C12 179.18(16) . . . . ?
C9 C8 C13 C12 0.2(2) . . . . ?
C1 N1 C14 C15 -71.39(19) . . . . ?
C16 N1 C14 C15 102.55(16) . . . . ?
C1 N1 C16 C17 80.91(18) . . . . ?
C14 N1 C16 C17 -93.03(16) . . . . ?
C8 N2 C18 C19 -87.5(2) . . . . ?
C20 N2 C18 C19 99.75(19) . . . . ?
C8 N2 C20 C21 -86.28(19) . . . . ?
C18 N2 C20 C21 86.43(18) . . . . ?
C4 C7 C22 C27 100.32(16) . . . . ?
C11 C7 C22 C27 -80.85(17) . . . . ?
C4 C7 C22 C23 -78.34(16) . . . . ?
C11 C7 C22 C23 100.49(15) . . . . ?
C27 C22 C23 C24 -0.2(2) . . . . ?
C7 C22 C23 C24 178.47(12) . . . . ?
C27 C22 C23 C28 172.83(12) . . . . ?
C7 C22 C23 C28 -8.50(18) . . . . ?
C22 C23 C24 C25 0.4(2) . . . . ?
C28 C23 C24 C25 -172.49(14) . . . . ?
C23 C24 C25 C26 0.0(2) . . . . ?
C24 C25 C26 C27 -0.6(2) . . . . ?
C25 C26 C27 C22 0.7(2) . . . . ?
C23 C22 C27 C26 -0.3(2) . . . . ?
C7 C22 C27 C26 -179.00(13) . . . . ?
C29 N3 C28 O2 -3.6(2) . . . . ?
C32 N3 C28 O2 172.48(13) . . . . ?
C29 N3 C28 C23 176.28(12) . . . . ?
C32 N3 C28 C23 -7.6(2) . . . . ?
C24 C23 C28 O2 112.49(16) . . . . ?
C22 C23 C28 O2 -60.42(18) . . . . ?
C24 C23 C28 N3 -67.43(18) . . . . ?
C22 C23 C28 N3 119.65(14) . . . . ?
C28 N3 C29 C30 -127.60(14) . . . . ?
C32 N3 C29 C30 55.82(16) . . . . ?
C33 N4 C30 C29 -146.55(14) . . . . ?
C31 N4 C30 C29 54.65(16) . . . . ?
N3 C29 C30 N4 -52.21(16) . . . . ?
C33 N4 C31 C32 144.32(13) . . . . ?
C30 N4 C31 C32 -55.79(15) . . . . ?
C28 N3 C32 C31 126.81(14) . . . . ?
C29 N3 C32 C31 -56.87(15) . . . . ?
N4 C31 C32 N3 54.52(15) . . . . ?
C34 O4 C33 O3 -0.6(3) . . . . ?
C34 O4 C33 N4 177.97(14) . . . . ?
C31 N4 C33 O3 -10.2(2) . . . . ?
C30 N4 C33 O3 -168.23(15) . . . . ?
C31 N4 C33 O4 171.22(12) . . . . ?
C30 N4 C33 O4 13.2(2) . . . . ?
C33 O4 C34 C36 -60.4(2) . . . . ?
C33 O4 C34 C35 -178.23(15) . . . . ?
C33 O4 C34 C37 64.5(2) . . . . ?

loop_
_platon_squeeze_void_nr
_platon_squeeze_void_average_x
_platon_squeeze_void_average_y
_platon_squeeze_void_average_z
_platon_squeeze_void_volume
_platon_squeeze_void_count_electrons
_platon_squeeze_void_content
1 -0.000 -0.000 -0.000 406 110 ' '

loop_
_exptl_oxdiff_crystal_face_indexfrac_h
_exptl_oxdiff_crystal_face_indexfrac_k
_exptl_oxdiff_crystal_face_indexfrac_l
_exptl_oxdiff_crystal_face_x
_exptl_oxdiff_crystal_face_y
_exptl_oxdiff_crystal_face_z
0.0037 -2.0010 0.9975 0.2205 -0.1159 -0.0070
-0.0037 2.0010 -0.9975 -0.2205 0.1159 0.0070
0.9977 0.0007 0.0033 0.0022 0.1227 0.0667
-0.9977 -0.0007 -0.0033 -0.0022 -0.1227 -0.0667
-0.0027 -0.0001 1.0011 0.0046 -0.0203 0.1150
0.0027 0.0001 -1.0011 -0.0046 0.0203 -0.1150
1.0084 -5.0018 1.9965 0.5513 -0.1568 -0.0084
-1.0084 5.0018 -1.9965 -0.5513 0.1568 0.0084
-5.0084 1.9967 4.9924 -0.2040 -0.6198 0.3635
